data_7117421
loop_
_publ_author_name
'Harriet L. Steel'
'Sarah L. Allinson'
'Jane Andre'
'Michael P. Coogan'
'James A. Platts'

_publ_section_title
;
 Platinum trimethyl bipyridyl thiolates -- new, tunable, red- to near IR
 emitting luminophores for bioimaging applications
;
_journal_name_full Chem.Commun.
_journal_page_first 11441
_journal_paper_doi 10.1039/C5cc04003E
_journal_volume 51
_journal_year 2015
_chemical_formula_moiety 'C25 H27 N2 O6 Pt S'
_chemical_formula_sum 'C25 H27 N2 O6 Pt S'
_chemical_formula_weight 678.65
_chemical_name_common 10
_chemical_name_systematic 10
_space_group_crystal_system triclinic
_space_group_IT_number 2
_space_group_name_Hall '-P 1'
_space_group_name_H-M_alt 'P -1'
_symmetry_Int_Tables_number 2
_symmetry_space_group_name_Hall '-P 1'
_symmetry_space_group_name_H-M 'P -1'
_atom_sites_solution_primary iterative
_audit_creation_date 2015-01-23
_audit_creation_method
;
Olex2 1.2
(compiled 2015.01.19 svn.r3143 for OlexSys, GUI svn.r4992)
;
_audit_update_record
;
2015-01-23 deposited with the CCDC.
2015-06-10 downloaded from the CCDC.
;
_cell_angle_alpha 70.675(5)
_cell_angle_beta 80.551(6)
_cell_angle_gamma 84.130(6)
_cell_formula_units_Z 2
_cell_length_a 7.2201(5)
_cell_length_b 13.2276(9)
_cell_length_c 14.0336(10)
_cell_measurement_temperature 100
_cell_volume 1245.94(16)
_computing_molecular_graphics 'Olex2 (Dolomanov et al., 2009)'
_computing_publication_material 'Olex2 (Dolomanov et al., 2009)'
_computing_structure_refinement 'olex2.refine (Bourhis et al., 2013)'
_computing_structure_solution 'olex2.solve (Bourhis et al., 2013)'
_diffrn_ambient_temperature 100
_diffrn_measured_fraction_theta_full 0.9918
_diffrn_measured_fraction_theta_max 0.9918
_diffrn_radiation_type 'Mo K\a'
_diffrn_radiation_wavelength 0.71075
_diffrn_reflns_av_R_equivalents 0.2641
_diffrn_reflns_av_unetI/netI 0.1575
_diffrn_reflns_limit_h_max 9
_diffrn_reflns_limit_h_min -9
_diffrn_reflns_limit_k_max 14
_diffrn_reflns_limit_k_min -17
_diffrn_reflns_limit_l_max 18
_diffrn_reflns_limit_l_min -18
_diffrn_reflns_number 21239
_diffrn_reflns_theta_full 27.5121
_diffrn_reflns_theta_max 27.51
_diffrn_reflns_theta_min 2.59
_exptl_absorpt_coefficient_mu 5.756
_exptl_crystal_colour red
_exptl_crystal_colour_primary red
_exptl_crystal_density_diffrn 1.8088
_exptl_crystal_description plate
_exptl_crystal_F_000 663.3816
_refine_diff_density_max 7.6832
_refine_diff_density_min -4.6593
_refine_diff_density_rms 0.4442
_refine_ls_d_res_high 0.7693
_refine_ls_d_res_low 7.8650
_refine_ls_goodness_of_fit_ref 1.1208
_refine_ls_hydrogen_treatment constr
_refine_ls_matrix_type full
_refine_ls_number_constraints 42
_refine_ls_number_parameters 321
_refine_ls_number_reflns 5677
_refine_ls_number_restraints 0
_refine_ls_restrained_S_all 1.1208
_refine_ls_R_factor_all 0.0928
_refine_ls_R_factor_gt 0.0804
_refine_ls_shift/su_max 0.0003
_refine_ls_shift/su_mean 0.0000
_refine_ls_structure_factor_coef Fsqd
_refine_ls_weighting_details 'w=1/[\s^2^(Fo^2^)+(0.1P)^2^] where P=(Fo^2^+2Fc^2^)/3'
_refine_ls_weighting_scheme calc
_refine_ls_wR_factor_gt 0.1866
_refine_ls_wR_factor_ref 0.2041
_reflns_Friedel_coverage 0.0
_reflns_limit_h_max 9
_reflns_limit_h_min -9
_reflns_limit_k_max 17
_reflns_limit_k_min -15
_reflns_limit_l_max 18
_reflns_limit_l_min 0
_reflns_number_gt 4720
_reflns_number_total 5677
_reflns_threshold_expression I>=2u(I)
_cod_data_source_file c5cc04003e2.cif
_cod_data_source_block 2014ncs0620
_cod_database_code 7117421
_olex2_refinement_description
;
;
_olex2_submission_special_instructions 'No special instructions were received'

loop_
_space_group_symop_id
_space_group_symop_operation_xyz
1 x,y,z
2 -x,-y,-z

loop_
_atom_site_label
_atom_site_type_symbol
_atom_site_fract_x
_atom_site_fract_y
_atom_site_fract_z
_atom_site_U_iso_or_equiv
_atom_site_adp_type
_atom_site_occupancy
_atom_site_refinement_flags_posn
Pt1 Pt 0.34018(4) 0.38390(3) 0.75044(2) 0.02432(17) Uani 1.000000 .
S2 S 0.6547(4) 0.3435(2) 0.66570(19) 0.0290(5) Uani 1.000000 .
N6 N 0.2768(11) 0.2185(8) 0.8220(6) 0.0236(17) Uani 1.000000 .
N9 N 0.2192(11) 0.3460(8) 0.6352(6) 0.0256(19) Uani 1.000000 .
C8 C 0.1583(13) 0.0665(8) 0.7993(7) 0.0243(19) Uani 1.000000 .
C9 C 0.1707(12) 0.2460(8) 0.6608(6) 0.0213(18) Uani 1.000000 .
C10 C 0.1649(13) -0.1171(8) 0.9368(7) 0.0250(19) Uani 1.000000 .
C11 C 0.2048(14) 0.4140(8) 0.5413(7) 0.027(2) Uani 1.000000 .
C15 C 0.1973(12) 0.1725(8) 0.7651(7) 0.0228(18) Uani 1.000000 .
C19 C 0.0998(12) 0.2073(8) 0.5936(7) 0.0220(19) Uani 1.000000 .
C20 C 0.1969(14) 0.0003(9) 0.8964(7) 0.028(2) Uani 1.000000 .
C1 C 0.1419(13) 0.3818(9) 0.4683(7) 0.027(2) Uani 1.000000 .
C2 C 0.0873(13) 0.2772(8) 0.4950(7) 0.0251(19) Uani 1.000000 .
C3 C 0.5863(13) 0.1802(9) 0.5959(7) 0.029(2) Uani 1.000000 .
C14 C 0.2761(12) 0.0480(8) 0.9555(7) 0.0224(18) Uani 1.000000 .
C16 C 0.3133(13) 0.1561(9) 0.9148(7) 0.028(2) Uani 1.000000 .
O2 O 0.0169(11) 0.2961(6) 0.3285(5) 0.0320(16) Uani 1.000000 .
O3 O 0.0928(11) -0.1503(6) 0.8715(5) 0.0291(16) Uani 1.000000 .
O4 O 0.1974(13) -0.1726(7) 1.0203(6) 0.0405(19) Uani 1.000000 .
O5 O -0.0307(9) 0.1392(6) 0.4541(5) 0.0265(14) Uani 1.000000 .
O6 O 0.5701(10) -0.1544(7) 0.6329(5) 0.0332(17) Uani 1.000000 .
O7 O 0.5971(11) -0.1891(6) 0.7987(5) 0.0350(17) Uani 1.000000 .
C4 C 0.5721(13) 0.0734(9) 0.6044(7) 0.026(2) Uani 1.000000 .
C5 C 0.0201(13) 0.2411(8) 0.4161(7) 0.0233(18) Uani 1.000000 .
C6 C 0.5921(13) -0.1228(8) 0.7028(8) 0.027(2) Uani 1.000000 .
C7 C 0.6176(13) -0.0092(8) 0.6928(7) 0.025(2) Uani 1.000000 .
C13 C 0.4504(17) 0.4043(11) 0.8691(8) 0.038(3) Uani 1.000000 .
C12 C 0.6433(13) 0.2081(8) 0.6737(7) 0.0230(18) Uani 1.000000 .
C17 C 0.6797(12) 0.0182(8) 0.7692(7) 0.0241(19) Uani 1.000000 .
C18 C 0.0512(18) -0.2609(10) 0.9063(8) 0.039(3) Uani 1.000000 .
C1a C 0.5705(17) -0.2996(9) 0.8144(8) 0.036(2) Uani 1.000000 .
C1b C 0.3898(16) 0.5414(10) 0.6758(9) 0.036(3) Uani 1.000000 .
C1c C -0.1089(14) 0.1019(9) 0.3843(8) 0.033(2) Uani 1.000000 .
C1d C 0.6936(13) 0.1246(8) 0.7604(7) 0.0246(19) Uani 1.000000 .
C1e C 0.0761(16) 0.4296(10) 0.8103(10) 0.039(3) Uani 1.000000 .
H18a H 0.014(12) -0.279(2) 0.852(2) 0.058(4) Uiso 1.000000 GR
H18b H 0.161(4) -0.3042(10) 0.928(6) 0.058(4) Uiso 1.000000 GR
H18c H -0.049(8) -0.2735(17) 0.962(4) 0.058(4) Uiso 1.000000 GR
H1aa H 0.682(5) -0.331(2) 0.785(6) 0.054(4) Uiso 1.000000 GR
H1ab H 0.547(12) -0.3374(16) 0.8862(8) 0.054(4) Uiso 1.000000 GR
H1ac H 0.465(8) -0.3047(9) 0.783(6) 0.054(4) Uiso 1.000000 GR
H1d H 0.7364(13) 0.1414(8) 0.8121(7) 0.029(2) Uiso 1.000000 R
H17 H 0.7122(12) -0.0356(8) 0.8270(7) 0.029(2) Uiso 1.000000 R
H4 H 0.5327(13) 0.0562(9) 0.5520(7) 0.032(2) Uiso 1.000000 R
H3 H 0.5572(13) 0.2339(9) 0.5372(7) 0.035(3) Uiso 1.000000 R
H1 H 0.1363(13) 0.4291(9) 0.4028(7) 0.032(3) Uiso 1.000000 R
H19 H 0.0621(12) 0.1373(8) 0.6137(7) 0.026(2) Uiso 1.000000 R
H16 H 0.3665(13) 0.1869(9) 0.9539(7) 0.034(3) Uiso 1.000000 R
H8 H 0.1059(13) 0.0379(8) 0.7582(7) 0.029(2) Uiso 1.000000 R
H14 H 0.3027(12) 0.0079(8) 1.0204(7) 0.027(2) Uiso 1.000000 R
H1ca H -0.024(5) 0.115(6) 0.322(2) 0.049(3) Uiso 1.000000 GR
H1cb H -0.127(10) 0.0264(15) 0.414(3) 0.049(3) Uiso 1.000000 GR
H1cc H -0.228(5) 0.140(5) 0.371(5) 0.049(3) Uiso 1.000000 GR
H1ea H 0.080(3) 0.433(7) 0.877(3) 0.059(4) Uiso 1.000000 GR
H1eb H 0.038(6) 0.499(3) 0.767(4) 0.059(4) Uiso 1.000000 GR
H1ec H -0.012(3) 0.378(4) 0.814(6) 0.059(4) Uiso 1.000000 GR
H13a H 0.468(12) 0.4791(13) 0.855(3) 0.057(4) Uiso 1.000000 GR
H13b H 0.366(6) 0.378(7) 0.9312(15) 0.057(4) Uiso 1.000000 GR
H13c H 0.569(6) 0.365(6) 0.876(5) 0.057(4) Uiso 1.000000 GR
H1ba H 0.310(8) 0.5851(11) 0.710(4) 0.055(4) Uiso 1.000000 GR
H1bb H 0.519(3) 0.5531(17) 0.675(5) 0.055(4) Uiso 1.000000 GR
H1bc H 0.363(11) 0.5601(19) 0.607(2) 0.055(4) Uiso 1.000000 GR

loop_
_atom_site_aniso_label
_atom_site_aniso_U_11
_atom_site_aniso_U_22
_atom_site_aniso_U_33
_atom_site_aniso_U_12
_atom_site_aniso_U_13
_atom_site_aniso_U_23
Pt1 0.0331(3) 0.0282(3) 0.0138(2) -0.00562(16) -0.00449(15) -0.00784(17)
S2 0.0331(13) 0.0332(14) 0.0209(12) -0.0066(10) -0.0014(9) -0.0087(10)
N6 0.023(4) 0.040(5) 0.013(4) -0.007(3) -0.002(3) -0.012(3)
N9 0.024(4) 0.040(5) 0.012(4) -0.008(4) -0.002(3) -0.006(4)
C8 0.029(5) 0.031(5) 0.014(4) -0.001(4) -0.009(3) -0.005(4)
C9 0.027(4) 0.025(5) 0.010(4) -0.008(3) 0.001(3) -0.002(3)
C10 0.034(5) 0.027(5) 0.015(4) -0.005(4) -0.002(3) -0.007(4)
C11 0.034(5) 0.027(5) 0.015(4) -0.009(4) -0.002(4) 0.001(4)
C15 0.024(4) 0.031(5) 0.012(4) 0.004(4) -0.008(3) -0.004(4)
C19 0.025(4) 0.031(5) 0.008(4) -0.008(4) 0.002(3) -0.004(4)
C20 0.032(5) 0.046(6) 0.008(4) -0.008(4) -0.003(3) -0.011(4)
C1 0.025(5) 0.040(6) 0.012(4) -0.003(4) -0.003(3) -0.002(4)
C2 0.030(5) 0.035(5) 0.009(4) -0.002(4) 0.001(3) -0.007(4)
C3 0.032(5) 0.043(6) 0.017(5) -0.002(4) -0.008(4) -0.013(4)
C14 0.028(5) 0.026(5) 0.014(4) -0.010(4) -0.005(3) -0.004(4)
C16 0.030(5) 0.046(6) 0.016(4) -0.002(4) -0.002(3) -0.021(4)
O2 0.047(4) 0.037(4) 0.013(3) 0.001(3) -0.016(3) -0.004(3)
O3 0.048(4) 0.030(4) 0.011(3) -0.007(3) -0.013(3) -0.003(3)
O4 0.068(5) 0.037(5) 0.019(4) -0.005(4) -0.020(4) -0.004(3)
O5 0.035(4) 0.032(4) 0.014(3) -0.001(3) -0.011(3) -0.005(3)
O6 0.041(4) 0.047(5) 0.022(4) -0.007(3) -0.009(3) -0.022(3)
O7 0.052(4) 0.040(5) 0.017(3) -0.009(3) -0.003(3) -0.014(3)
C4 0.026(5) 0.042(6) 0.010(4) -0.000(4) -0.004(3) -0.006(4)
C5 0.025(4) 0.025(5) 0.016(4) 0.003(3) -0.012(3) 0.000(4)
C6 0.033(5) 0.032(5) 0.023(5) -0.004(4) -0.007(4) -0.015(4)
C7 0.033(5) 0.035(6) 0.012(4) -0.005(4) -0.002(3) -0.013(4)
C13 0.049(6) 0.058(8) 0.019(5) -0.021(6) -0.001(4) -0.025(5)
C12 0.026(4) 0.028(5) 0.016(4) -0.000(4) -0.006(3) -0.008(4)
C17 0.024(4) 0.033(5) 0.018(4) 0.001(4) -0.005(3) -0.012(4)
C18 0.061(7) 0.038(7) 0.022(5) -0.012(5) -0.009(5) -0.010(5)
C1a 0.056(7) 0.029(6) 0.025(5) -0.009(5) -0.011(5) -0.007(4)
C1b 0.041(6) 0.044(7) 0.025(6) -0.007(5) -0.007(4) -0.010(5)
C1c 0.031(5) 0.046(7) 0.026(5) -0.009(4) -0.007(4) -0.015(5)
C1d 0.033(5) 0.034(6) 0.010(4) -0.007(4) -0.003(3) -0.010(4)
C1e 0.038(6) 0.032(6) 0.052(8) 0.002(5) -0.011(5) -0.017(6)

loop_
_atom_type_symbol
_atom_type_scat_dispersion_real
_atom_type_scat_dispersion_imag
_atom_type_scat_Cromer_Mann_a1
_atom_type_scat_Cromer_Mann_a2
_atom_type_scat_Cromer_Mann_a3
_atom_type_scat_Cromer_Mann_a4
_atom_type_scat_Cromer_Mann_b1
_atom_type_scat_Cromer_Mann_b2
_atom_type_scat_Cromer_Mann_b3
_atom_type_scat_Cromer_Mann_b4
_atom_type_scat_Cromer_Mann_c
_atom_type_scat_source
_atom_type_scat_dispersion_source
C 0.00347 0.00161 2.31000 1.02000 1.58860 0.86500 20.84390 10.20750 0.56870 51.65120 0.215599998832 'International Tables Volume C Table 6.1.1.4 (pp. 500-502)' 'Henke, Gullikson and Davis, At. Data and Nucl. Data Tables, 1993, 54, 2'
Pt -1.63811 8.57929 27.00590 17.76390 15.71310 5.78370 1.51293 8.81174 0.42459 38.61030 11.6883001328 'International Tables Volume C Table 6.1.1.4 (pp. 500-502)' 'Henke, Gullikson and Davis, At. Data and Nucl. Data Tables, 1993, 54, 2'
H 0.00000 0.00000 0.49300 0.32291 0.14019 0.04081 10.51090 26.12570 3.14236 57.79970 0.0030380000826 'International Tables Volume C Table 6.1.1.4 (pp. 500-502)' 'Henke, Gullikson and Davis, At. Data and Nucl. Data Tables, 1993, 54, 2'
O 0.01158 0.00611 3.04850 2.28680 1.54630 0.86700 13.27710 5.70110 0.32390 32.90890 0.250800013542 'International Tables Volume C Table 6.1.1.4 (pp. 500-502)' 'Henke, Gullikson and Davis, At. Data and Nucl. Data Tables, 1993, 54, 2'
N 0.00653 0.00323 12.21260 3.13220 2.01250 1.16630 0.00570 9.89330 28.99750 0.58260 -11.5290002823 'International Tables Volume C Table 6.1.1.4 (pp. 500-502)' 'Henke, Gullikson and Davis, At. Data and Nucl. Data Tables, 1993, 54, 2'
S 0.12424 0.12444 6.90530 5.20340 1.43790 1.58630 1.46790 22.21510 0.25360 56.17200 0.866900026798 'International Tables Volume C Table 6.1.1.4 (pp. 500-502)' 'Henke, Gullikson and Davis, At. Data and Nucl. Data Tables, 1993, 54, 2'

loop_
_geom_angle_atom_site_label_1
_geom_angle_atom_site_label_2
_geom_angle_atom_site_label_3
_geom_angle
_geom_angle_site_symmetry_1
_geom_angle_site_symmetry_3
N6 Pt1 S2 94.3(2) . .
N9 Pt1 S2 88.0(2) . .
N9 Pt1 N6 76.7(3) . .
C13 Pt1 S2 92.6(4) . .
C13 Pt1 N6 97.6(4) . .
C13 Pt1 N9 174.2(4) . .
C1b Pt1 S2 86.4(4) . .
C1b Pt1 N6 176.4(3) . .
C1b Pt1 N9 99.8(4) . .
C1b Pt1 C13 85.9(5) . .
C1e Pt1 S2 175.0(4) . .
C1e Pt1 N6 89.9(4) . .
C1e Pt1 N9 90.4(4) . .
C1e Pt1 C13 89.5(5) . .
C1e Pt1 C1b 89.2(5) . .
C12 S2 Pt1 102.8(3) . .
C15 N6 Pt1 116.0(6) . .
C16 N6 Pt1 126.2(6) . .
C16 N6 C15 117.7(9) . .
C9 N9 Pt1 115.1(7) . .
C11 N9 Pt1 124.5(7) . .
C11 N9 C9 120.3(8) . .
C20 C8 C15 120.5(8) . .
C15 C9 N9 117.9(8) . .
C19 C9 N9 122.2(9) . .
C19 C9 C15 119.8(8) . .
O3 C10 C20 112.1(8) . .
O4 C10 C20 122.6(9) . .
O4 C10 O3 125.3(9) . .
C1 C11 N9 121.6(9) . .
C8 C15 N6 122.2(8) . .
C9 C15 N6 114.3(8) . .
C9 C15 C8 123.4(8) . .
C2 C19 C9 117.8(9) . .
C10 C20 C8 123.3(8) . .
C14 C20 C8 117.4(10) . .
C14 C20 C10 119.3(9) . .
C2 C1 C11 118.6(9) . .
C1 C2 C19 119.4(9) . .
C5 C2 C19 121.5(9) . .
C5 C2 C1 119.0(8) . .
C12 C3 C4 121.1(10) . .
C16 C14 C20 118.6(9) . .
C14 C16 N6 123.6(8) . .
C18 O3 C10 115.5(8) . .
C1c O5 C5 114.6(7) . .
C1a O7 C6 115.4(7) . .
C7 C4 C3 120.0(8) . .
O2 C5 C2 124.2(9) . .
O5 C5 C2 111.8(8) . .
O5 C5 O2 123.9(9) . .
O7 C6 O6 122.7(10) . .
C7 C6 O6 125.1(10) . .
C7 C6 O7 112.3(8) . .
C6 C7 C4 119.1(8) . .
C17 C7 C4 119.0(9) . .
C17 C7 C6 121.8(9) . .
C3 C12 S2 121.6(8) . .
C1d C12 S2 120.1(7) . .
C1d C12 C3 118.3(9) . .
C1d C17 C7 120.8(9) . .
C17 C1d C12 120.7(9) . .

loop_
_geom_bond_atom_site_label_1
_geom_bond_atom_site_label_2
_geom_bond_distance
_geom_bond_site_symmetry_2
Pt1 S2 2.478(3) .
Pt1 N6 2.145(9) .
Pt1 N9 2.173(8) .
Pt1 C13 2.063(10) .
Pt1 C1b 2.037(13) .
Pt1 C1e 2.069(12) .
S2 C12 1.766(10) .
N6 C15 1.371(11) .
N6 C16 1.343(13) .
N9 C9 1.319(13) .
N9 C11 1.341(13) .
C8 C15 1.366(14) .
C8 C20 1.409(13) .
C9 C15 1.495(12) .
C9 C19 1.395(12) .
C10 C20 1.494(15) .
C10 O3 1.333(11) .
C10 O4 1.205(12) .
C11 C1 1.385(13) .
C19 C2 1.398(13) .
C20 C14 1.411(12) .
C1 C2 1.389(15) .
C2 C5 1.504(12) .
C3 C4 1.391(15) .
C3 C12 1.394(12) .
C14 C16 1.389(14) .
O2 C5 1.207(11) .
O3 C18 1.427(13) .
O5 C5 1.341(12) .
O5 C1c 1.443(10) .
O6 C6 1.224(11) .
O7 C6 1.346(13) .
O7 C1a 1.433(13) .
C4 C7 1.416(14) .
C6 C7 1.490(14) .
C7 C17 1.389(12) .
C12 C1d 1.417(14) .
C17 C1d 1.385(13) .
